data_1513912
loop_
_publ_author_name
'Ghavimi, Bahman'
'Magnus, Philip'

_publ_section_title
;
 Total synthesis of 8,14-dihydromorphinandienone alkaloids.
;
_journal_issue 6
_journal_name_full 'Organic letters'
_journal_page_first 1708
_journal_page_last 1711
_journal_paper_doi 10.1021/ol500368p
_journal_volume 16
_journal_year 2014
_chemical_absolute_configuration unk
_chemical_formula_moiety 'C19 H20 O6'
_chemical_formula_sum 'C19 H20 O6'
_chemical_formula_weight 344.35
_chemical_name_systematic
;
 ?
;
_space_group_IT_number 19
_symmetry_cell_setting orthorhombic
_symmetry_space_group_name_Hall 'P 2ac 2ab'
_symmetry_space_group_name_H-M 'P 21 21 21'
_atom_sites_solution_hydrogens geom
_atom_sites_solution_primary direct
_atom_sites_solution_secondary difmap
_audit_creation_method SHELXL-97
_cell_angle_alpha 90.00
_cell_angle_beta 90.00
_cell_angle_gamma 90.00
_cell_formula_units_Z 4
_cell_length_a 7.8437(15)
_cell_length_b 13.259(2)
_cell_length_c 16.120(2)
_cell_measurement_reflns_used 37207
_cell_measurement_temperature 100(2)
_cell_measurement_theta_max 27.5
_cell_measurement_theta_min 2.0
_cell_volume 1676.5(5)
_computing_cell_refinement 'CrystalClear (Rigaku Inc., 2008)'
_computing_data_collection 'CrystalClear (Rigaku Inc., 2008)'
_computing_data_reduction 'CrystalClear (Rigaku Inc., 2008)'
_computing_molecular_graphics 'XP SHELXTL/PC, Siemens Analytical'
_computing_structure_refinement 'XL SHELXTL/PC, Siemens Analytical'
_computing_structure_solution
;

SIR97 - Altomare A., Burla M.C., Camalli M., Cascarano G.L., Giacovazzo C., 
Guagliardi A., Moliterni A.G.G., Polidori G.,Spagna R.
;
_diffrn_ambient_temperature 100(2)
_diffrn_measured_fraction_theta_full 0.998
_diffrn_measured_fraction_theta_max 0.998
_diffrn_measurement_device_type 'Rigaku AFC-12 with Saturn 724+ CCD'
_diffrn_measurement_method \w-scans
_diffrn_radiation_monochromator graphite
_diffrn_radiation_source 'fine-focus sealed tube'
_diffrn_radiation_type MoK\a
_diffrn_radiation_wavelength 0.71075
_diffrn_reflns_av_R_equivalents 0.0340
_diffrn_reflns_av_sigmaI/netI 0.0130
_diffrn_reflns_limit_h_max 10
_diffrn_reflns_limit_h_min -10
_diffrn_reflns_limit_k_max 17
_diffrn_reflns_limit_k_min -16
_diffrn_reflns_limit_l_max 20
_diffrn_reflns_limit_l_min -20
_diffrn_reflns_number 37065
_diffrn_reflns_theta_full 27.39
_diffrn_reflns_theta_max 27.39
_diffrn_reflns_theta_min 3.02
_exptl_absorpt_coefficient_mu 0.102
_exptl_absorpt_correction_T_max 1.00
_exptl_absorpt_correction_T_min 0.866
_exptl_absorpt_correction_type multi-scan
_exptl_absorpt_process_details
;
Abscor. T. Higashi (2001).  The Rigaku Corporation, Tokyo, Japan.
;
_exptl_crystal_colour colorless
_exptl_crystal_density_diffrn 1.364
_exptl_crystal_density_method 'not measured'
_exptl_crystal_description prisms
_exptl_crystal_F_000 728
_exptl_crystal_size_max 0.22
_exptl_crystal_size_mid 0.16
_exptl_crystal_size_min 0.15
_refine_diff_density_max 0.224
_refine_diff_density_min -0.158
_refine_diff_density_rms 0.036
_refine_ls_abs_structure_details 'Flack H D (1983), Acta Cryst. A39, 876-881'
_refine_ls_extinction_method none
_refine_ls_goodness_of_fit_ref 1.159
_refine_ls_hydrogen_treatment constr
_refine_ls_matrix_type full
_refine_ls_number_parameters 229
_refine_ls_number_reflns 2171
_refine_ls_number_restraints 0
_refine_ls_restrained_S_all 1.159
_refine_ls_R_factor_all 0.0302
_refine_ls_R_factor_gt 0.0289
_refine_ls_shift/su_max 0.000
_refine_ls_shift/su_mean 0.000
_refine_ls_structure_factor_coef Fsqd
_refine_ls_weighting_details 'calc w=1/[\s^2^(Fo^2^)+(0.0401P)^2^+0.3531P] where P=(Fo^2^+2Fc^2^)/3'
_refine_ls_weighting_scheme calc
_refine_ls_wR_factor_gt 0.0745
_refine_ls_wR_factor_ref 0.0753
_reflns_number_gt 2108
_reflns_number_total 2171
_reflns_threshold_expression >2sigma(I)
_cod_data_source_file ol500368p_si_003.cif
_cod_data_source_block shelxl
_cod_depositor_comments
;
The following automatic conversions were performed:

'_symmetry_cell_setting' value 'Orthorhombic' changed to
'orthorhombic' according to
/usr/data/users/saulius/crontab/automatic-downloads/current/ACS/lib/dictionaries/cif_core.dic
dictionary named 'cif_core.dic' version 2.4.2 from 2011-04-26.

Automatic conversion script
Id: cif_fix_values 2281 2013-09-26 08:29:07Z andrius 
;
_cod_original_sg_symbol_H-M P212121
_cod_database_code 1513912

loop_
_symmetry_equiv_pos_as_xyz
'x, y, z'
'-x+1/2, -y, z+1/2'
'x+1/2, -y+1/2, -z'
'-x, y+1/2, -z+1/2'

loop_
_atom_site_label
_atom_site_type_symbol
_atom_site_fract_x
_atom_site_fract_y
_atom_site_fract_z
_atom_site_U_iso_or_equiv
_atom_site_adp_type
_atom_site_occupancy
_atom_site_symmetry_multiplicity
_atom_site_calc_flag
_atom_site_refinement_flags
O1 O 0.25532(15) -0.03906(8) 0.48909(7) 0.0161(2) Uani 1 1 d .
O2 O 0.52275(15) -0.14876(8) 0.49593(7) 0.0180(2) Uani 1 1 d .
O3 O 0.55431(18) 0.11366(10) 0.16372(7) 0.0250(3) Uani 1 1 d .
O4 O -0.02652(18) 0.32193(9) 0.19408(7) 0.0227(3) Uani 1 1 d .
O5 O 0.10997(16) 0.37758(8) 0.33796(7) 0.0175(3) Uani 1 1 d .
O6 O 0.13738(15) 0.11626(8) 0.52904(6) 0.0155(2) Uani 1 1 d .
C1 C 0.3649(2) -0.02636(11) 0.42319(9) 0.0133(3) Uani 1 1 d .
C2 C 0.5133(2) -0.08834(12) 0.42791(9) 0.0148(3) Uani 1 1 d .
C3 C 0.6347(2) -0.08369(13) 0.36538(10) 0.0175(3) Uani 1 1 d .
H3 H 0.7322 -0.1261 0.3673 0.021 Uiso 1 1 calc R
C4 C 0.6130(2) -0.01645(13) 0.29968(10) 0.0177(3) Uani 1 1 d .
H4 H 0.6982 -0.0120 0.2580 0.021 Uiso 1 1 calc R
C5 C 0.4683(2) 0.04429(12) 0.29417(9) 0.0149(3) Uani 1 1 d .
C6 C 0.3380(2) 0.03767(12) 0.35580(9) 0.0131(3) Uani 1 1 d .
C7 C 0.1652(2) 0.09240(11) 0.34642(9) 0.0130(3) Uani 1 1 d .
C8 C 0.0346(2) 0.03951(12) 0.40553(9) 0.0143(3) Uani 1 1 d .
H8A H -0.0694 0.0816 0.4095 0.017 Uiso 1 1 calc R
H8B H 0.0016 -0.0263 0.3813 0.017 Uiso 1 1 calc R
C9 C 0.1051(2) 0.02252(11) 0.49180(9) 0.0147(3) Uani 1 1 d .
H9 H 0.0168 -0.0134 0.5254 0.018 Uiso 1 1 calc R
C10 C 0.0914(2) 0.07465(12) 0.26088(10) 0.0159(3) Uani 1 1 d .
H10 H 0.0904 0.0076 0.2400 0.019 Uiso 1 1 calc R
C11 C 0.0277(2) 0.14765(13) 0.21306(10) 0.0187(3) Uani 1 1 d .
H11 H -0.0219 0.1301 0.1613 0.022 Uiso 1 1 calc R
C12 C 0.0319(2) 0.25458(12) 0.23794(9) 0.0162(3) Uani 1 1 d .
C13 C 0.1121(2) 0.27678(12) 0.31974(10) 0.0140(3) Uani 1 1 d .
C14 C 0.1786(2) 0.20345(12) 0.36754(9) 0.0136(3) Uani 1 1 d .
H14 H 0.2367 0.2222 0.4169 0.016 Uiso 1 1 calc R
C15 C 0.6622(2) -0.21968(13) 0.49896(11) 0.0249(4) Uani 1 1 d .
H15A H 0.6591 -0.2628 0.4496 0.037 Uiso 1 1 calc R
H15B H 0.6518 -0.2615 0.5488 0.037 Uiso 1 1 calc R
H15C H 0.7705 -0.1829 0.5005 0.037 Uiso 1 1 calc R
C16 C 0.4627(2) 0.11854(12) 0.22496(10) 0.0175(3) Uani 1 1 d .
H16 H 0.3837 0.1727 0.2286 0.021 Uiso 1 1 calc R
C17 C 0.1673(3) 0.40549(13) 0.41923(11) 0.0229(4) Uani 1 1 d .
H17A H 0.0971 0.3715 0.4610 0.034 Uiso 1 1 calc R
H17B H 0.1575 0.4787 0.4261 0.034 Uiso 1 1 calc R
H17C H 0.2867 0.3853 0.4262 0.034 Uiso 1 1 calc R
C18 C 0.1671(2) 0.11079(13) 0.61719(10) 0.0203(3) Uani 1 1 d .
H18A H 0.2790 0.0791 0.6285 0.024 Uiso 1 1 calc R
H18B H 0.0773 0.0698 0.6442 0.024 Uiso 1 1 calc R
C19 C 0.1640(3) 0.21724(15) 0.65038(12) 0.0276(4) Uani 1 1 d .
H19A H 0.2556 0.2565 0.6245 0.041 Uiso 1 1 calc R
H19B H 0.1806 0.2160 0.7106 0.041 Uiso 1 1 calc R
H19C H 0.0538 0.2484 0.6376 0.041 Uiso 1 1 calc R

loop_
_atom_site_aniso_label
_atom_site_aniso_U_11
_atom_site_aniso_U_22
_atom_site_aniso_U_33
_atom_site_aniso_U_23
_atom_site_aniso_U_13
_atom_site_aniso_U_12
O1 0.0174(5) 0.0154(5) 0.0156(5) 0.0035(4) 0.0056(4) 0.0041(5)
O2 0.0200(6) 0.0158(5) 0.0182(5) 0.0029(4) 0.0006(5) 0.0060(5)
O3 0.0303(7) 0.0284(6) 0.0164(5) 0.0010(5) 0.0070(5) -0.0040(6)
O4 0.0275(6) 0.0192(6) 0.0213(6) 0.0069(5) -0.0045(5) -0.0003(5)
O5 0.0234(6) 0.0110(5) 0.0181(5) 0.0007(4) -0.0008(5) 0.0000(5)
O6 0.0218(6) 0.0133(5) 0.0115(5) 0.0002(4) 0.0008(4) 0.0010(5)
C1 0.0147(7) 0.0121(7) 0.0130(6) -0.0024(6) 0.0011(6) -0.0012(6)
C2 0.0163(7) 0.0132(7) 0.0150(7) -0.0016(6) -0.0013(6) -0.0005(6)
C3 0.0130(7) 0.0185(7) 0.0210(8) -0.0046(6) 0.0008(6) 0.0009(6)
C4 0.0158(7) 0.0204(8) 0.0170(7) -0.0038(6) 0.0035(6) -0.0035(7)
C5 0.0172(7) 0.0156(7) 0.0119(6) -0.0026(6) 0.0014(6) -0.0026(7)
C6 0.0142(7) 0.0117(6) 0.0133(6) -0.0033(6) 0.0004(6) -0.0017(6)
C7 0.0152(7) 0.0125(7) 0.0112(6) -0.0006(5) -0.0004(6) -0.0003(6)
C8 0.0126(7) 0.0132(7) 0.0170(7) -0.0009(6) 0.0010(6) -0.0005(6)
C9 0.0144(7) 0.0133(7) 0.0163(7) 0.0004(6) 0.0034(6) 0.0016(6)
C10 0.0189(7) 0.0146(7) 0.0141(7) -0.0037(6) 0.0010(6) -0.0020(6)
C11 0.0219(8) 0.0202(8) 0.0138(7) -0.0014(6) -0.0038(6) -0.0026(7)
C12 0.0164(7) 0.0174(7) 0.0148(7) 0.0029(6) 0.0012(6) -0.0018(6)
C13 0.0147(7) 0.0124(7) 0.0151(7) -0.0008(6) 0.0034(6) 0.0000(6)
C14 0.0146(7) 0.0135(7) 0.0127(7) -0.0018(5) 0.0008(6) -0.0019(6)
C15 0.0280(9) 0.0219(8) 0.0247(8) 0.0030(7) 0.0024(8) 0.0125(7)
C16 0.0193(7) 0.0181(7) 0.0152(7) -0.0017(6) 0.0011(6) -0.0041(7)
C17 0.0325(9) 0.0144(8) 0.0219(8) -0.0048(6) -0.0039(8) 0.0012(7)
C18 0.0252(8) 0.0222(8) 0.0134(7) 0.0010(6) -0.0011(7) 0.0024(7)
C19 0.0269(9) 0.0313(10) 0.0245(9) -0.0094(7) -0.0079(8) 0.0039(8)

loop_
_atom_type_symbol
_atom_type_description
_atom_type_scat_dispersion_real
_atom_type_scat_dispersion_imag
_atom_type_scat_source
C C 0.0033 0.0016 'International Tables Vol C Tables 4.2.6.8 and 6.1.1.4'
H H 0.0000 0.0000 'International Tables Vol C Tables 4.2.6.8 and 6.1.1.4'
O O 0.0106 0.0060 'International Tables Vol C Tables 4.2.6.8 and 6.1.1.4'

loop_
_geom_angle_atom_site_label_1
_geom_angle_atom_site_label_2
_geom_angle_atom_site_label_3
_geom_angle
C1 O1 C9 117.82(12)
C2 O2 C15 116.90(13)
C13 O5 C17 116.38(12)
C9 O6 C18 113.97(12)
O1 C1 C6 125.55(14)
O1 C1 C2 113.43(13)
C6 C1 C2 121.00(14)
O2 C2 C3 125.04(14)
O2 C2 C1 115.26(13)
C3 C2 C1 119.70(14)
C2 C3 C4 119.72(15)
C2 C3 H3 120.1
C4 C3 H3 120.1
C5 C4 C3 121.14(15)
C5 C4 H4 119.4
C3 C4 H4 119.4
C4 C5 C6 120.17(14)
C4 C5 C16 116.99(15)
C6 C5 C16 122.74(15)
C1 C6 C5 118.13(14)
C1 C6 C7 119.63(13)
C5 C6 C7 122.07(13)
C10 C7 C14 112.47(13)
C10 C7 C6 110.59(12)
C14 C7 C6 111.95(13)
C10 C7 C8 103.55(12)
C14 C7 C8 110.12(12)
C6 C7 C8 107.73(12)
C9 C8 C7 112.74(13)
C9 C8 H8A 109.0
C7 C8 H8A 109.0
C9 C8 H8B 109.0
C7 C8 H8B 109.0
H8A C8 H8B 107.8
O6 C9 O1 111.67(13)
O6 C9 C8 109.09(12)
O1 C9 C8 110.92(12)
O6 C9 H9 108.4
O1 C9 H9 108.4
C8 C9 H9 108.4
C11 C10 C7 123.82(14)
C11 C10 H10 118.1
C7 C10 H10 118.1
C10 C11 C12 122.17(15)
C10 C11 H11 118.9
C12 C11 H11 118.9
O4 C12 C11 122.33(15)
O4 C12 C13 121.56(14)
C11 C12 C13 116.11(13)
C14 C13 O5 125.98(15)
C14 C13 C12 121.83(14)
O5 C13 C12 112.18(13)
C13 C14 C7 123.14(14)
C13 C14 H14 118.4
C7 C14 H14 118.4
O2 C15 H15A 109.5
O2 C15 H15B 109.5
H15A C15 H15B 109.5
O2 C15 H15C 109.5
H15A C15 H15C 109.5
H15B C15 H15C 109.5
O3 C16 C5 123.55(16)
O3 C16 H16 118.2
C5 C16 H16 118.2
O5 C17 H17A 109.5
O5 C17 H17B 109.5
H17A C17 H17B 109.5
O5 C17 H17C 109.5
H17A C17 H17C 109.5
H17B C17 H17C 109.5
O6 C18 C19 107.44(14)
O6 C18 H18A 110.2
C19 C18 H18A 110.2
O6 C18 H18B 110.2
C19 C18 H18B 110.2
H18A C18 H18B 108.5
C18 C19 H19A 109.5
C18 C19 H19B 109.5
H19A C19 H19B 109.5
C18 C19 H19C 109.5
H19A C19 H19C 109.5
H19B C19 H19C 109.5

loop_
_geom_bond_atom_site_label_1
_geom_bond_atom_site_label_2
_geom_bond_distance
O1 C1 1.3766(18)
O1 C9 1.4339(19)
O2 C2 1.3600(18)
O2 C15 1.443(2)
O3 C16 1.223(2)
O4 C12 1.228(2)
O5 C13 1.3684(19)
O5 C17 1.434(2)
O6 C9 1.4033(18)
O6 C18 1.4416(18)
C1 C6 1.395(2)
C1 C2 1.427(2)
C2 C3 1.388(2)
C3 C4 1.395(2)
C3 H3 0.9500
C4 C5 1.394(2)
C4 H4 0.9500
C5 C6 1.428(2)
C5 C16 1.489(2)
C6 C7 1.545(2)
C7 C10 1.514(2)
C7 C14 1.515(2)
C7 C8 1.565(2)
C8 C9 1.514(2)
C8 H8A 0.9900
C8 H8B 0.9900
C9 H9 1.0000
C10 C11 1.334(2)
C10 H10 0.9500
C11 C12 1.474(2)
C11 H11 0.9500
C12 C13 1.490(2)
C13 C14 1.346(2)
C14 H14 0.9500
C15 H15A 0.9800
C15 H15B 0.9800
C15 H15C 0.9800
C16 H16 0.9500
C17 H17A 0.9800
C17 H17B 0.9800
C17 H17C 0.9800
C18 C19 1.510(3)
C18 H18A 0.9900
C18 H18B 0.9900
C19 H19A 0.9800
C19 H19B 0.9800
C19 H19C 0.9800

loop_
_geom_torsion_atom_site_label_1
_geom_torsion_atom_site_label_2
_geom_torsion_atom_site_label_3
_geom_torsion_atom_site_label_4
_geom_torsion
C9 O1 C1 C6 -3.8(2)
C9 O1 C1 C2 177.76(12)
C15 O2 C2 C3 -5.9(2)
C15 O2 C2 C1 174.08(14)
O1 C1 C2 O2 -0.26(19)
C6 C1 C2 O2 -178.78(13)
O1 C1 C2 C3 179.75(14)
C6 C1 C2 C3 1.2(2)
O2 C2 C3 C4 -178.21(15)
C1 C2 C3 C4 1.8(2)
C2 C3 C4 C5 -2.0(2)
C3 C4 C5 C6 -0.8(2)
C3 C4 C5 C16 175.87(15)
O1 C1 C6 C5 177.77(14)
C2 C1 C6 C5 -3.9(2)
O1 C1 C6 C7 -6.9(2)
C2 C1 C6 C7 171.47(13)
C4 C5 C6 C1 3.7(2)
C16 C5 C6 C1 -172.76(14)
C4 C5 C6 C7 -171.58(14)
C16 C5 C6 C7 12.0(2)
C1 C6 C7 C10 -127.79(15)
C5 C6 C7 C10 47.39(18)
C1 C6 C7 C14 105.93(16)
C5 C6 C7 C14 -78.89(17)
C1 C6 C7 C8 -15.28(18)
C5 C6 C7 C8 159.90(13)
C10 C7 C8 C9 164.25(12)
C14 C7 C8 C9 -75.28(16)
C6 C7 C8 C9 47.07(16)
C18 O6 C9 O1 -70.65(16)
C18 O6 C9 C8 166.37(13)
C1 O1 C9 O6 -85.60(15)
C1 O1 C9 C8 36.32(17)
C7 C8 C9 O6 64.09(16)
C7 C8 C9 O1 -59.33(16)
C14 C7 C10 C11 -7.0(2)
C6 C7 C10 C11 -132.96(17)
C8 C7 C10 C11 111.88(18)
C7 C10 C11 C12 3.3(3)
C10 C11 C12 O4 179.96(17)
C10 C11 C12 C13 0.2(2)
C17 O5 C13 C14 -7.2(2)
C17 O5 C13 C12 173.42(14)
O4 C12 C13 C14 -179.00(16)
C11 C12 C13 C14 0.8(2)
O4 C12 C13 O5 0.4(2)
C11 C12 C13 O5 -179.80(14)
O5 C13 C14 C7 175.42(15)
C12 C13 C14 C7 -5.2(2)
C10 C7 C14 C13 7.9(2)
C6 C7 C14 C13 133.14(16)
C8 C7 C14 C13 -107.04(17)
C4 C5 C16 O3 17.5(2)
C6 C5 C16 O3 -165.98(15)
C9 O6 C18 C19 -168.77(14)
